data_4515519
loop_
_publ_author_name
'Bagchi, Vivek'
'Kalra, Anshika'
'Das, Purak'
'Paraskevopoulou, Patrina'
'Gorla, Saidulu'
'Ai, Lin'
'Wang, Qiuwen'
'Mohapatra, Sudip'
'Choudhury, Amitava'
'Sun, Zhicheng'
'Cundari, Thomas R.'
'Stavropoulos, Pericles'

_publ_section_title
;
 Comparative Nitrene-Transfer Chemistry to Olefinic Substrates Mediated by
 a Library of Anionic Mn(II) Triphenylamido-Amine Reagents and M(II)
 Congeners (M = Fe, Co, Ni) Favoring Aromatic over Aliphatic Alkenes
;
_journal_issue 10
_journal_name_full 'ACS Catalysis'
_journal_page_first 9183
_journal_paper_doi 10.1021/acscatal.8b01941
_journal_volume 8
_journal_year 2018
_chemical_formula_sum 'C50 H55 K Mn N4 O2'
_chemical_formula_weight 838.02
_space_group_IT_number 14
_space_group_name_Hall '-P 2yn'
_space_group_name_H-M_alt 'P 1 21/n 1'
_symmetry_cell_setting monoclinic
_symmetry_space_group_name_Hall '-P 2yn'
_symmetry_space_group_name_H-M 'P 1 21/n 1'
_atom_sites_solution_hydrogens geom
_atom_sites_solution_primary direct
_atom_sites_solution_secondary difmap
_audit_creation_method SHELXL-97
_cell_angle_alpha 90.00
_cell_angle_beta 92.471(4)
_cell_angle_gamma 90.00
_cell_formula_units_Z 4
_cell_length_a 11.527(2)
_cell_length_b 13.729(3)
_cell_length_c 27.724(5)
_cell_measurement_reflns_used 9569
_cell_measurement_temperature 130(2)
_cell_measurement_theta_max 28.71
_cell_measurement_theta_min 2.32
_cell_volume 4383.4(15)
_computing_cell_refinement 'Bruker SAINT (Bruker, 2008)'
_computing_data_collection 'Bruker SMART (Bruker, 2001)'
_computing_data_reduction 'Bruker SAINT'
_computing_molecular_graphics 'Bruker SHELXTL'
_computing_publication_material 'Bruker SHELXTL'
_computing_structure_refinement 'SHELXL-97 (Sheldrick, 2008)'
_computing_structure_solution 'SHELXS-97 (Sheldrick, 2008)'
_diffrn_ambient_temperature 130(2)
_diffrn_measured_fraction_theta_full 0.951
_diffrn_measured_fraction_theta_max 0.951
_diffrn_measurement_device_type 'Smart-Apex CCD area detector'
_diffrn_measurement_method 'phi and omega scans'
_diffrn_radiation_monochromator graphite
_diffrn_radiation_source 'fine-focus sealed tube'
_diffrn_radiation_type MoK\a
_diffrn_radiation_wavelength 0.71073
_diffrn_reflns_av_R_equivalents 0.1374
_diffrn_reflns_av_sigmaI/netI 0.0869
_diffrn_reflns_limit_h_max 13
_diffrn_reflns_limit_h_min -13
_diffrn_reflns_limit_k_max 16
_diffrn_reflns_limit_k_min -16
_diffrn_reflns_limit_l_max 32
_diffrn_reflns_limit_l_min -32
_diffrn_reflns_number 36114
_diffrn_reflns_theta_full 25.00
_diffrn_reflns_theta_max 25.00
_diffrn_reflns_theta_min 2.40
_exptl_absorpt_coefficient_mu 0.440
_exptl_absorpt_correction_T_max 0.9532
_exptl_absorpt_correction_T_min 0.8904
_exptl_absorpt_correction_type multi-scan
_exptl_absorpt_process_details '(SADABS; Bruker, 2008)'
_exptl_crystal_colour colorless
_exptl_crystal_density_diffrn 1.270
_exptl_crystal_density_method 'not measured'
_exptl_crystal_description cubic
_exptl_crystal_F_000 1772
_exptl_crystal_size_max 0.19
_exptl_crystal_size_mid 0.19
_exptl_crystal_size_min 0.04
_refine_diff_density_max 0.934
_refine_diff_density_min -0.532
_refine_diff_density_rms 0.063
_refine_ls_extinction_method none
_refine_ls_goodness_of_fit_ref 0.985
_refine_ls_hydrogen_treatment constr
_refine_ls_matrix_type full
_refine_ls_number_parameters 523
_refine_ls_number_reflns 7350
_refine_ls_number_restraints 0
_refine_ls_restrained_S_all 0.985
_refine_ls_R_factor_all 0.0786
_refine_ls_R_factor_gt 0.0549
_refine_ls_shift/su_max 0.046
_refine_ls_shift/su_mean 0.002
_refine_ls_structure_factor_coef Fsqd
_refine_ls_weighting_details 'calc w=1/[\s^2^(Fo^2^)+(0.0793P)^2^+0.0000P] where P=(Fo^2^+2Fc^2^)/3'
_refine_ls_weighting_scheme calc
_refine_ls_wR_factor_gt 0.1321
_refine_ls_wR_factor_ref 0.1450
_reflns_number_gt 5329
_reflns_number_total 7350
_reflns_threshold_expression >2sigma(I)
_cod_data_source_file cs8b01941_si_015.cif
_cod_data_source_block 12L12Mn
_cod_depositor_comments
;
The following automatic conversions were performed:

data item '_exptl_absorpt_correction_type' value 'Multi-scan' was
changed to 'multi-scan' in accordance with the
/home/data/users/saulius/crontab/automatic-downloads/current/ACS/lib/dictionaries/cif_core.dic
dictionary named 'cif_core.dic' version 2.4.2 last updated on
2011-04-26.

data item '_symmetry_cell_setting' value 'Monoclinic' was changed to
'monoclinic' in accordance with the
/home/data/users/saulius/crontab/automatic-downloads/current/ACS/lib/dictionaries/cif_core.dic
dictionary named 'cif_core.dic' version 2.4.2 last updated on
2011-04-26.

Automatic conversion script
Id: cif_fix_values 6909 2019-04-08 15:41:33Z antanas 
;
_cod_original_cell_volume 4383.3(15)
_cod_original_sg_symbol_Hall '-p 2yn'
_cod_original_sg_symbol_H-M P2(1)/n
_cod_database_code 4515519

loop_
_symmetry_equiv_pos_as_xyz
'x, y, z'
'-x+1/2, y+1/2, -z+1/2'
'-x, -y, -z'
'x-1/2, -y-1/2, z-1/2'

loop_
_atom_site_label
_atom_site_type_symbol
_atom_site_fract_x
_atom_site_fract_y
_atom_site_fract_z
_atom_site_U_iso_or_equiv
_atom_site_adp_type
_atom_site_occupancy
_atom_site_symmetry_multiplicity
_atom_site_calc_flag
_atom_site_refinement_flags
Mn1 Mn 0.67189(3) 0.01443(3) 0.141433(15) 0.01966(15) Uani 1 1 d .
K1 K 0.78228(6) -0.30712(5) 0.22154(2) 0.0296(2) Uani 1 1 d .
N1 N 0.5386(2) -0.01194(16) 0.20163(8) 0.0192(5) Uani 1 1 d .
N2 N 0.5613(2) 0.13577(17) 0.13641(8) 0.0232(5) Uani 1 1 d .
N3 N 0.6107(2) -0.13041(16) 0.13224(8) 0.0218(5) Uani 1 1 d .
N4 N 0.7748(2) 0.01669(16) 0.20642(9) 0.0205(5) Uani 1 1 d .
O1 O 0.73088(18) 0.01613(15) 0.06574(7) 0.0289(5) Uani 1 1 d .
O2 O 0.4297(16) -0.0794(11) 0.4097(12) 0.57(2) Uani 1 1 d .
C1 C 0.5042(2) 0.0853(2) 0.21511(10) 0.0205(6) Uani 1 1 d .
C2 C 0.5092(2) 0.1585(2) 0.17849(10) 0.0206(6) Uani 1 1 d .
C3 C 0.4661(3) 0.2512(2) 0.19092(11) 0.0255(7) Uani 1 1 d .
H3 H 0.4623 0.3000 0.1676 0.031 Uiso 1 1 calc R
C4 C 0.4296(2) 0.2714(2) 0.23659(11) 0.0269(7) Uani 1 1 d .
H4 H 0.4029 0.3336 0.2435 0.032 Uiso 1 1 calc R
C5 C 0.4318(3) 0.2012(2) 0.27230(11) 0.0273(7) Uani 1 1 d .
H5 H 0.4095 0.2162 0.3033 0.033 Uiso 1 1 calc R
C6 C 0.4684(2) 0.1069(2) 0.26098(10) 0.0236(7) Uani 1 1 d .
H6 H 0.4686 0.0584 0.2844 0.028 Uiso 1 1 calc R
C7 C 0.4508(2) -0.06768(19) 0.17458(10) 0.0202(6) Uani 1 1 d .
C8 C 0.4909(2) -0.13063(19) 0.13870(10) 0.0197(6) Uani 1 1 d .
C9 C 0.4069(2) -0.1807(2) 0.11048(10) 0.0214(6) Uani 1 1 d .
H9 H 0.4303 -0.2210 0.0858 0.026 Uiso 1 1 calc R
C10 C 0.2894(2) -0.1715(2) 0.11855(11) 0.0236(7) Uani 1 1 d .
H10 H 0.2354 -0.2066 0.0997 0.028 Uiso 1 1 calc R
C11 C 0.2519(3) -0.1103(2) 0.15442(11) 0.0248(7) Uani 1 1 d .
H11 H 0.1731 -0.1047 0.1598 0.030 Uiso 1 1 calc R
C12 C 0.3328(2) -0.0573(2) 0.18234(11) 0.0227(6) Uani 1 1 d .
H12 H 0.3083 -0.0151 0.2061 0.027 Uiso 1 1 calc R
C13 C 0.6092(2) -0.06555(19) 0.23730(10) 0.0199(6) Uani 1 1 d .
C14 C 0.7301(2) -0.0465(2) 0.23991(10) 0.0210(6) Uani 1 1 d .
C15 C 0.7961(3) -0.1007(2) 0.27493(10) 0.0237(7) Uani 1 1 d .
H15 H 0.8759 -0.0910 0.2781 0.028 Uiso 1 1 calc R
C16 C 0.7446(3) -0.1681(2) 0.30466(11) 0.0271(7) Uani 1 1 d .
H16 H 0.7902 -0.2011 0.3279 0.033 Uiso 1 1 calc R
C17 C 0.6268(3) -0.1871(2) 0.30037(11) 0.0268(7) Uani 1 1 d .
H17 H 0.5932 -0.2336 0.3198 0.032 Uiso 1 1 calc R
C18 C 0.5595(3) -0.1349(2) 0.26626(10) 0.0240(7) Uani 1 1 d .
H18 H 0.4801 -0.1467 0.2629 0.029 Uiso 1 1 calc R
C19 C 0.5468(3) 0.1990(2) 0.09646(11) 0.0250(7) Uani 1 1 d .
C20 C 0.6426(3) 0.2366(2) 0.07418(11) 0.0349(8) Uani 1 1 d .
H20 H 0.7165 0.2239 0.0874 0.042 Uiso 1 1 calc R
C21 C 0.6304(4) 0.2932(2) 0.03213(13) 0.0457(10) Uani 1 1 d .
C22 C 0.5192(4) 0.3118(3) 0.01343(13) 0.0495(11) Uani 1 1 d .
H22 H 0.5102 0.3494 -0.0144 0.059 Uiso 1 1 calc R
C23 C 0.4216(4) 0.2768(3) 0.03447(12) 0.0431(9) Uani 1 1 d .
C24 C 0.4358(3) 0.2206(2) 0.07606(11) 0.0330(8) Uani 1 1 d .
H24 H 0.3706 0.1967 0.0907 0.040 Uiso 1 1 calc R
C25 C 0.7351(5) 0.3354(3) 0.00978(16) 0.0723(15) Uani 1 1 d .
H25A H 0.7280 0.3277 -0.0246 0.108 Uiso 1 1 calc R
H25B H 0.8034 0.3022 0.0220 0.108 Uiso 1 1 calc R
H25C H 0.7409 0.4034 0.0176 0.108 Uiso 1 1 calc R
C26 C 0.3030(4) 0.2970(3) 0.01272(14) 0.0632(13) Uani 1 1 d .
H26A H 0.2949 0.3655 0.0065 0.095 Uiso 1 1 calc R
H26B H 0.2456 0.2767 0.0347 0.095 Uiso 1 1 calc R
H26C H 0.2924 0.2616 -0.0170 0.095 Uiso 1 1 calc R
C27 C 0.6719(2) -0.2133(2) 0.12244(10) 0.0210(6) Uani 1 1 d .
C28 C 0.7917(3) -0.2037(2) 0.11434(11) 0.0254(7) Uani 1 1 d .
H28 H 0.8242 -0.1416 0.1148 0.030 Uiso 1 1 calc R
C29 C 0.8626(3) -0.2827(2) 0.10576(11) 0.0286(7) Uani 1 1 d .
C30 C 0.8156(3) -0.3762(2) 0.10557(11) 0.0287(7) Uani 1 1 d .
H30 H 0.8630 -0.4298 0.1006 0.034 Uiso 1 1 calc R
C31 C 0.6978(3) -0.3898(2) 0.11280(10) 0.0268(7) Uani 1 1 d .
C32 C 0.6279(3) -0.3097(2) 0.12203(10) 0.0232(6) Uani 1 1 d .
H32 H 0.5501 -0.3198 0.1281 0.028 Uiso 1 1 calc R
C33 C 0.9875(3) -0.2648(3) 0.09368(13) 0.0420(9) Uani 1 1 d .
H33A H 0.9927 -0.2590 0.0593 0.063 Uiso 1 1 calc R
H33B H 1.0347 -0.3183 0.1051 0.063 Uiso 1 1 calc R
H33C H 1.0145 -0.2057 0.1089 0.063 Uiso 1 1 calc R
C34 C 0.6440(3) -0.4899(2) 0.10836(12) 0.0351(8) Uani 1 1 d .
H34A H 0.5824 -0.4956 0.1304 0.053 Uiso 1 1 calc R
H34B H 0.7020 -0.5384 0.1159 0.053 Uiso 1 1 calc R
H34C H 0.6133 -0.4994 0.0760 0.053 Uiso 1 1 calc R
C35 C 0.8913(2) 0.0477(2) 0.20922(11) 0.0224(7) Uani 1 1 d .
C36 C 0.9469(2) 0.0603(2) 0.16587(11) 0.0239(7) Uani 1 1 d .
H36 H 0.9082 0.0412 0.1373 0.029 Uiso 1 1 calc R
C37 C 1.0579(3) 0.1003(2) 0.16361(12) 0.0287(7) Uani 1 1 d .
C38 C 1.1158(3) 0.1273(2) 0.20608(12) 0.0321(8) Uani 1 1 d .
H38 H 1.1901 0.1535 0.2052 0.039 Uiso 1 1 calc R
C39 C 1.0641(3) 0.1158(2) 0.25045(12) 0.0304(7) Uani 1 1 d .
C40 C 0.9540(2) 0.0751(2) 0.25159(11) 0.0254(7) Uani 1 1 d .
H40 H 0.9209 0.0658 0.2812 0.031 Uiso 1 1 calc R
C41 C 1.1142(3) 0.1126(3) 0.11620(13) 0.0419(9) Uani 1 1 d .
H41A H 1.0977 0.0568 0.0962 0.063 Uiso 1 1 calc R
H41B H 1.1967 0.1189 0.1217 0.063 Uiso 1 1 calc R
H41C H 1.0843 0.1701 0.1003 0.063 Uiso 1 1 calc R
C42 C 1.1277(3) 0.1479(3) 0.29618(14) 0.0528(11) Uani 1 1 d .
H42A H 1.2077 0.1290 0.2953 0.079 Uiso 1 1 calc R
H42B H 1.0933 0.1178 0.3234 0.079 Uiso 1 1 calc R
H42C H 1.1226 0.2175 0.2991 0.079 Uiso 1 1 calc R
C43 C 0.8345(3) 0.0459(3) 0.04187(12) 0.0414(9) Uani 1 1 d .
H43A H 0.8948 -0.0031 0.0458 0.050 Uiso 1 1 calc R
H43B H 0.8638 0.1071 0.0550 0.050 Uiso 1 1 calc R
C44 C 0.7967(4) 0.0571(5) -0.01058(15) 0.0832(17) Uani 1 1 d .
H44A H 0.7750 0.1240 -0.0177 0.100 Uiso 1 1 calc R
H44B H 0.8587 0.0383 -0.0313 0.100 Uiso 1 1 calc R
C45 C 0.7008(4) -0.0050(4) -0.01748(14) 0.0657(13) Uani 1 1 d .
H45A H 0.7261 -0.0693 -0.0271 0.079 Uiso 1 1 calc R
H45B H 0.6479 0.0204 -0.0426 0.079 Uiso 1 1 calc R
C46 C 0.6416(3) -0.0106(3) 0.02957(12) 0.0379(8) Uani 1 1 d .
H46A H 0.5767 0.0344 0.0299 0.046 Uiso 1 1 calc R
H46B H 0.6133 -0.0760 0.0352 0.046 Uiso 1 1 calc R
C47 C 0.3773 0.0032 0.4079 0.324(13) Uani 1 1 d .
H47A H 0.4165 0.0411 0.3840 0.389 Uiso 1 1 calc R
H47B H 0.3959 0.0341 0.4388 0.389 Uiso 1 1 calc R
C48 C 0.3483(17) -0.1102(9) 0.3671(5) 0.268(11) Uani 1 1 d .
H48A H 0.3939 -0.1059 0.3385 0.321 Uiso 1 1 calc R
H48B H 0.3324 -0.1788 0.3718 0.321 Uiso 1 1 calc R
C49 C 0.2362(14) -0.0647(7) 0.3541(5) 0.297(10) Uani 1 1 d .
H49A H 0.1711 -0.1084 0.3580 0.356 Uiso 1 1 calc R
H49B H 0.2332 -0.0372 0.3218 0.356 Uiso 1 1 calc R
C50 C 0.2476 0.0213 0.3978 0.207(6) Uani 1 1 d .
H50A H 0.2309 0.0865 0.3859 0.248 Uiso 1 1 calc R
H50B H 0.2012 0.0068 0.4253 0.248 Uiso 1 1 calc R

loop_
_atom_site_aniso_label
_atom_site_aniso_U_11
_atom_site_aniso_U_22
_atom_site_aniso_U_33
_atom_site_aniso_U_23
_atom_site_aniso_U_13
_atom_site_aniso_U_12
Mn1 0.0186(2) 0.0211(2) 0.0194(3) -0.00127(18) 0.00178(18) -0.00006(17)
K1 0.0290(4) 0.0316(4) 0.0280(4) 0.0000(3) -0.0014(3) -0.0004(3)
N1 0.0210(12) 0.0188(12) 0.0177(13) -0.0027(10) -0.0002(10) 0.0013(9)
N2 0.0253(13) 0.0237(13) 0.0204(14) -0.0001(10) 0.0001(10) 0.0008(10)
N3 0.0193(12) 0.0211(12) 0.0253(14) -0.0038(10) 0.0038(10) 0.0004(10)
N4 0.0165(12) 0.0212(12) 0.0236(14) 0.0005(10) -0.0012(10) -0.0030(9)
O1 0.0279(11) 0.0389(12) 0.0200(12) -0.0022(9) 0.0030(9) 0.0005(9)
O2 0.38(2) 0.265(17) 1.09(5) 0.02(2) 0.22(3) -0.218(16)
C1 0.0151(14) 0.0222(14) 0.0241(16) -0.0039(12) -0.0004(12) 0.0006(11)
C2 0.0169(14) 0.0245(15) 0.0205(16) -0.0051(12) 0.0005(12) -0.0019(11)
C3 0.0242(16) 0.0231(15) 0.0290(18) -0.0008(13) 0.0004(13) -0.0012(12)
C4 0.0227(16) 0.0228(15) 0.0355(19) -0.0096(14) 0.0047(13) 0.0003(12)
C5 0.0241(16) 0.0332(17) 0.0251(17) -0.0107(14) 0.0066(13) -0.0009(13)
C6 0.0241(16) 0.0266(15) 0.0202(16) -0.0008(12) 0.0015(12) -0.0015(12)
C7 0.0211(15) 0.0183(14) 0.0210(16) 0.0020(12) -0.0010(12) 0.0010(11)
C8 0.0191(14) 0.0194(14) 0.0207(16) 0.0022(12) 0.0013(12) 0.0000(11)
C9 0.0228(15) 0.0198(14) 0.0216(16) -0.0012(12) 0.0003(12) 0.0007(11)
C10 0.0235(16) 0.0229(15) 0.0240(17) 0.0024(12) -0.0030(12) -0.0019(12)
C11 0.0182(15) 0.0276(16) 0.0287(18) 0.0056(13) 0.0018(12) -0.0003(12)
C12 0.0238(15) 0.0224(15) 0.0220(16) 0.0003(12) 0.0028(12) 0.0031(12)
C13 0.0225(15) 0.0194(14) 0.0177(15) -0.0034(12) -0.0007(12) 0.0013(11)
C14 0.0242(15) 0.0188(14) 0.0198(16) -0.0056(12) 0.0002(12) 0.0012(12)
C15 0.0221(15) 0.0248(15) 0.0239(16) 0.0005(13) -0.0017(12) -0.0004(12)
C16 0.0327(17) 0.0232(15) 0.0252(17) 0.0008(13) -0.0029(13) 0.0021(13)
C17 0.0330(18) 0.0218(15) 0.0259(17) 0.0024(13) 0.0034(13) -0.0034(13)
C18 0.0244(16) 0.0261(15) 0.0218(16) -0.0022(13) 0.0038(12) -0.0029(12)
C19 0.0378(18) 0.0170(14) 0.0203(16) -0.0032(12) 0.0033(13) 0.0012(13)
C20 0.049(2) 0.0275(17) 0.0292(19) -0.0056(14) 0.0128(16) -0.0052(15)
C21 0.084(3) 0.0256(18) 0.029(2) -0.0030(15) 0.0181(19) -0.0051(18)
C22 0.098(4) 0.0268(18) 0.024(2) 0.0003(15) 0.007(2) 0.013(2)
C23 0.070(3) 0.0340(19) 0.0256(19) -0.0039(15) -0.0011(18) 0.0184(18)
C24 0.045(2) 0.0299(17) 0.0241(18) -0.0003(14) -0.0003(15) 0.0091(15)
C25 0.116(4) 0.052(3) 0.053(3) 0.001(2) 0.045(3) -0.020(3)
C26 0.087(3) 0.069(3) 0.033(2) -0.003(2) -0.013(2) 0.037(2)
C27 0.0225(15) 0.0238(15) 0.0167(15) -0.0020(12) -0.0012(12) 0.0016(12)
C28 0.0242(16) 0.0266(16) 0.0252(17) 0.0000(13) -0.0009(13) -0.0016(12)
C29 0.0232(16) 0.0394(18) 0.0233(17) -0.0036(14) 0.0000(13) 0.0067(14)
C30 0.0307(17) 0.0299(17) 0.0253(17) -0.0023(13) -0.0012(13) 0.0130(13)
C31 0.0325(18) 0.0266(16) 0.0207(16) -0.0014(13) -0.0040(13) 0.0031(13)
C32 0.0241(15) 0.0256(15) 0.0198(16) -0.0003(12) -0.0003(12) 0.0016(12)
C33 0.0288(18) 0.050(2) 0.047(2) -0.0059(18) -0.0027(16) 0.0091(16)
C34 0.048(2) 0.0249(16) 0.032(2) -0.0005(14) -0.0025(16) 0.0053(14)
C35 0.0188(15) 0.0183(14) 0.0302(18) -0.0016(12) 0.0009(13) 0.0039(11)
C36 0.0235(16) 0.0218(15) 0.0265(17) -0.0002(13) -0.0001(13) 0.0000(12)
C37 0.0245(16) 0.0219(15) 0.040(2) 0.0007(14) 0.0075(14) 0.0017(12)
C38 0.0188(15) 0.0287(16) 0.049(2) -0.0066(15) 0.0067(14) -0.0010(13)
C39 0.0224(16) 0.0330(17) 0.0357(19) -0.0099(14) 0.0016(14) -0.0016(13)
C40 0.0203(15) 0.0270(16) 0.0291(17) -0.0036(13) 0.0028(13) -0.0015(12)
C41 0.035(2) 0.051(2) 0.040(2) 0.0059(17) 0.0096(16) -0.0058(16)
C42 0.0270(19) 0.084(3) 0.048(2) -0.030(2) 0.0040(17) -0.0127(19)
C43 0.0336(19) 0.064(2) 0.027(2) -0.0019(17) 0.0093(15) 0.0019(17)
C44 0.055(3) 0.164(6) 0.031(2) -0.004(3) 0.006(2) -0.016(3)
C45 0.093(4) 0.081(3) 0.023(2) 0.011(2) 0.000(2) -0.037(3)
C46 0.042(2) 0.0415(19) 0.029(2) -0.0071(15) -0.0077(16) 0.0002(16)
C47 0.122(8) 0.134(9) 0.71(4) -0.163(16) -0.083(15) 0.018(7)
C48 0.43(2) 0.157(10) 0.242(14) 0.063(9) 0.258(16) 0.143(13)
C49 0.41(2) 0.109(7) 0.352(18) 0.065(9) -0.268(17) -0.127(10)
C50 0.320(16) 0.136(8) 0.158(9) -0.067(6) -0.066(10) 0.023(9)

loop_
_atom_type_symbol
_atom_type_description
_atom_type_scat_dispersion_real
_atom_type_scat_dispersion_imag
_atom_type_scat_source
C C 0.0033 0.0016 'International Tables Vol C Tables 4.2.6.8 and 6.1.1.4'
H H 0.0000 0.0000 'International Tables Vol C Tables 4.2.6.8 and 6.1.1.4'
N N 0.0061 0.0033 'International Tables Vol C Tables 4.2.6.8 and 6.1.1.4'
O O 0.0106 0.0060 'International Tables Vol C Tables 4.2.6.8 and 6.1.1.4'
Mn Mn 0.3368 0.7283 'International Tables Vol C Tables 4.2.6.8 and 6.1.1.4'
K K 0.2009 0.2494 'International Tables Vol C Tables 4.2.6.8 and 6.1.1.4'

loop_
_geom_angle_atom_site_label_1
_geom_angle_atom_site_label_2
_geom_angle_atom_site_label_3
_geom_angle
_geom_angle_site_symmetry_1
_geom_angle_site_symmetry_3
N2 Mn1 N4 111.20(9) . .
N2 Mn1 N3 122.55(9) . .
N4 Mn1 N3 106.72(9) . .
N2 Mn1 O1 97.93(9) . .
N4 Mn1 O1 128.19(9) . .
N3 Mn1 O1 90.58(8) . .
N2 Mn1 N1 75.81(9) . .
N4 Mn1 N1 75.90(9) . .
N3 Mn1 N1 73.50(8) . .
O1 Mn1 N1 154.90(8) . .
C16 K1 C6 106.27(8) . 2_645
C16 K1 C15 25.58(8) . .
C6 K1 C15 103.63(8) 2_645 .
C16 K1 C32 124.43(8) . .
C6 K1 C32 126.84(8) 2_645 .
C15 K1 C32 114.92(7) . .
C16 K1 N4 87.80(7) . 2_645
C6 K1 N4 80.29(7) 2_645 2_645
C15 K1 N4 112.68(7) . 2_645
C32 K1 N4 113.77(7) . 2_645
C16 K1 C27 109.23(8) . .
C6 K1 C27 127.29(8) 2_645 .
C15 K1 C27 92.87(7) . .
C32 K1 C27 25.33(7) . .
N4 K1 C27 137.71(7) 2_645 .
C16 K1 C40 89.43(8) . 2_645
C6 K1 C40 123.07(8) 2_645 2_645
C15 K1 C40 110.91(8) . 2_645
C32 K1 C40 75.85(8) . 2_645
N4 K1 C40 45.24(6) 2_645 2_645
C27 K1 C40 95.09(7) . 2_645
C16 K1 C5 96.56(8) . 2_645
C6 K1 C5 25.03(7) 2_645 2_645
C15 K1 C5 85.14(8) . 2_645
C32 K1 C5 124.04(8) . 2_645
N4 K1 C5 102.96(7) 2_645 2_645
C27 K1 C5 112.65(8) . 2_645
C40 K1 C5 147.54(7) 2_645 2_645
C16 K1 C28 115.10(8) . .
C6 K1 C28 103.68(8) 2_645 .
C15 K1 C28 91.87(8) . .
C32 K1 C28 43.20(7) . .
N4 K1 C28 153.73(7) 2_645 .
C27 K1 C28 24.96(7) . .
C40 K1 C28 118.46(7) 2_645 .
C5 K1 C28 87.71(8) 2_645 .
C16 K1 C1 90.29(8) . 2_645
C6 K1 C1 24.66(7) 2_645 2_645
C15 K1 C1 97.38(7) . 2_645
C32 K1 C1 145.21(7) . 2_645
N4 K1 C1 60.21(6) 2_645 2_645
C27 K1 C1 151.91(8) . 2_645
C40 K1 C1 105.40(7) 2_645 2_645
C5 K1 C1 42.98(7) 2_645 2_645
C28 K1 C1 128.13(8) . 2_645
C16 K1 C17 24.59(8) . .
C6 K1 C17 127.14(8) 2_645 .
C15 K1 C17 43.42(7) . .
C32 K1 C17 105.98(8) . .
N4 K1 C17 80.47(7) 2_645 .
C27 K1 C17 99.03(7) . .
C40 K1 C17 67.57(8) 2_645 .
C5 K1 C17 121.02(8) 2_645 .
C28 K1 C17 114.73(8) . .
C1 K1 C17 106.39(7) 2_645 .
C16 K1 C31 148.84(8) . .
C6 K1 C31 104.07(8) 2_645 .
C15 K1 C31 136.76(7) . .
C32 K1 C31 24.50(7) . .
N4 K1 C31 104.24(7) 2_645 .
C27 K1 C31 43.89(7) . .
C40 K1 C31 79.88(8) 2_645 .
C5 K1 C31 108.18(8) 2_645 .
C28 K1 C31 49.50(7) . .
C1 K1 C31 120.71(7) 2_645 .
C17 K1 C31 128.31(8) . .
C1 N1 C7 115.3(2) . .
C1 N1 C13 116.3(2) . .
C7 N1 C13 116.2(2) . .
C1 N1 Mn1 103.70(17) . .
C7 N1 Mn1 100.23(16) . .
C13 N1 Mn1 101.37(16) . .
C2 N2 C19 119.1(2) . .
C2 N2 Mn1 114.28(18) . .
C19 N2 Mn1 126.27(19) . .
C27 N3 C8 122.8(2) . .
C27 N3 Mn1 129.03(19) . .
C8 N3 Mn1 108.15(17) . .
C14 N4 C35 122.2(2) . .
C14 N4 Mn1 110.56(17) . .
C35 N4 Mn1 123.38(19) . .
C14 N4 K1 87.87(16) . 2_655
C35 N4 K1 87.61(15) . 2_655
Mn1 N4 K1 114.67(9) . 2_655
C43 O1 C46 109.2(2) . .
C43 O1 Mn1 136.24(18) . .
C46 O1 Mn1 114.22(19) . .
C47 O2 C48 86.7(18) . .
C6 C1 C2 121.6(3) . .
C6 C1 N1 122.0(3) . .
C2 C1 N1 116.4(2) . .
C6 C1 K1 70.22(15) . 2_655
C2 C1 K1 90.66(16) . 2_655
N1 C1 K1 110.05(15) . 2_655
N2 C2 C3 125.7(3) . .
N2 C2 C1 118.5(2) . .
C3 C2 C1 115.7(3) . .
C4 C3 C2 121.9(3) . .
C4 C3 H3 119.0 . .
C2 C3 H3 119.0 . .
C3 C4 C5 121.4(3) . .
C3 C4 H4 119.3 . .
C5 C4 H4 119.3 . .
C4 C5 C6 118.7(3) . .
C4 C5 K1 92.82(18) . 2_655
C6 C5 K1 70.73(16) . 2_655
C4 C5 H5 120.6 . .
C6 C5 H5 120.6 . .
K1 C5 H5 106.0 2_655 .
C1 C6 C5 120.5(3) . .
C1 C6 K1 85.12(17) . 2_655
C5 C6 K1 84.24(17) . 2_655
C1 C6 H6 119.8 . .
C5 C6 H6 119.8 . .
K1 C6 H6 100.8 2_655 .
C12 C7 C8 121.6(2) . .
C12 C7 N1 122.0(2) . .
C8 C7 N1 116.4(2) . .
C9 C8 N3 126.3(3) . .
C9 C8 C7 117.1(3) . .
N3 C8 C7 116.4(2) . .
C10 C9 C8 121.5(3) . .
C10 C9 H9 119.3 . .
C8 C9 H9 119.3 . .
C11 C10 C9 120.5(3) . .
C11 C10 H10 119.7 . .
C9 C10 H10 119.7 . .
C10 C11 C12 119.6(3) . .
C10 C11 H11 120.2 . .
C12 C11 H11 120.2 . .
C11 C12 C7 119.7(3) . .
C11 C12 H12 120.1 . .
C7 C12 H12 120.1 . .
C18 C13 C14 121.9(3) . .
C18 C13 N1 120.6(2) . .
C14 C13 N1 117.5(2) . .
N4 C14 C13 118.3(2) . .
N4 C14 C15 125.7(3) . .
C13 C14 C15 115.8(3) . .
N4 C14 K1 68.55(14) . 2_655
C13 C14 K1 97.91(17) . 2_655
C15 C14 K1 108.39(17) . 2_655
C16 C15 C14 121.7(3) . .
C16 C15 K1 70.76(17) . .
C14 C15 K1 97.70(17) . .
C16 C15 H15 119.2 . .
C14 C15 H15 119.2 . .
K1 C15 H15 101.6 . .
C17 C16 C15 121.2(3) . .
C17 C16 K1 89.34(18) . .
C15 C16 K1 83.66(18) . .
C17 C16 H16 119.4 . .
C15 C16 H16 119.4 . .
K1 C16 H16 97.1 . .
C16 C17 C18 118.5(3) . .
C16 C17 K1 66.07(17) . .
C18 C17 K1 96.27(19) . .
C16 C17 H17 120.7 . .
C18 C17 H17 120.7 . .
K1 C17 H17 106.8 . .
C13 C18 C17 120.9(3) . .
C13 C18 H18 119.5 . .
C17 C18 H18 119.5 . .
C20 C19 C24 118.0(3) . .
C20 C19 N2 120.5(3) . .
C24 C19 N2 121.3(3) . .
C19 C20 C21 121.5(3) . .
C19 C20 H20 119.2 . .
C21 C20 H20 119.2 . .
C22 C21 C20 118.1(4) . .
C22 C21 C25 121.5(4) . .
C20 C21 C25 120.4(4) . .
C23 C22 C21 122.5(3) . .
C23 C22 H22 118.8 . .
C21 C22 H22 118.8 . .
C22 C23 C24 118.4(3) . .
C22 C23 C26 120.9(4) . .
C24 C23 C26 120.7(4) . .
C23 C24 C19 121.5(3) . .
C23 C24 H24 119.2 . .
C19 C24 H24 119.2 . .
C21 C25 H25A 109.5 . .
C21 C25 H25B 109.5 . .
H25A C25 H25B 109.5 . .
C21 C25 H25C 109.5 . .
H25A C25 H25C 109.5 . .
H25B C25 H25C 109.5 . .
C23 C26 H26A 109.5 . .
C23 C26 H26B 109.5 . .
H26A C26 H26B 109.5 . .
C23 C26 H26C 109.5 . .
H26A C26 H26C 109.5 . .
H26B C26 H26C 109.5 . .
N3 C27 C28 117.9(3) . .
N3 C27 C32 126.1(3) . .
C28 C27 C32 115.9(3) . .
N3 C27 K1 110.36(17) . .
C28 C27 K1 79.72(16) . .
C32 C27 K1 76.28(16) . .
C29 C28 C27 122.8(3) . .
C29 C28 K1 81.95(18) . .
C27 C28 K1 75.33(16) . .
C29 C28 H28 118.6 . .
C27 C28 H28 118.6 . .
K1 C28 H28 114.2 . .
C28 C29 C30 119.4(3) . .
C28 C29 C33 119.0(3) . .
C30 C29 C33 121.5(3) . .
C28 C29 K1 74.23(18) . .
C30 C29 K1 77.92(18) . .
C33 C29 K1 121.7(2) . .
C31 C30 C29 120.2(3) . .
C31 C30 K1 75.52(17) . .
C29 C30 K1 78.37(18) . .
C31 C30 H30 119.9 . .
C29 C30 H30 119.9 . .
K1 C30 H30 116.9 . .
C32 C31 C30 119.7(3) . .
C32 C31 C34 119.6(3) . .
C30 C31 C34 120.6(3) . .
C32 C31 K1 73.35(16) . .
C30 C31 K1 80.55(17) . .
C34 C31 K1 119.16(19) . .
C31 C32 C27 122.0(3) . .
C31 C32 K1 82.15(16) . .
C27 C32 K1 78.39(16) . .
C31 C32 H32 119.0 . .
C27 C32 H32 119.0 . .
K1 C32 H32 110.4 . .
C29 C33 H33A 109.5 . .
C29 C33 H33B 109.5 . .
H33A C33 H33B 109.5 . .
C29 C33 H33C 109.5 . .
H33A C33 H33C 109.5 . .
H33B C33 H33C 109.5 . .
C31 C34 H34A 109.5 . .
C31 C34 H34B 109.5 . .
H34A C34 H34B 109.5 . .
C31 C34 H34C 109.5 . .
H34A C34 H34C 109.5 . .
H34B C34 H34C 109.5 . .
C36 C35 C40 116.6(3) . .
C36 C35 N4 117.5(2) . .
C40 C35 N4 125.7(3) . .
C36 C35 K1 134.70(19) . 2_655
C40 C35 K1 70.79(16) . 2_655
N4 C35 K1 68.41(15) . 2_655
C35 C36 C37 122.8(3) . .
C35 C36 H36 118.6 . .
C37 C36 H36 118.6 . .
C38 C37 C36 118.6(3) . .
C38 C37 C41 120.4(3) . .
C36 C37 C41 121.0(3) . .
C37 C38 C39 120.7(3) . .
C37 C38 H38 119.6 . .
C39 C38 H38 119.6 . .
C40 C39 C38 119.3(3) . .
C40 C39 C42 120.8(3) . .
C38 C39 C42 119.9(3) . .
C39 C40 C35 121.8(3) . .
C39 C40 K1 125.2(2) . 2_655
C35 C40 K1 85.38(17) . 2_655
C39 C40 H40 119.1 . .
C35 C40 H40 119.1 . .
K1 C40 H40 59.4 2_655 .
C37 C41 H41A 109.5 . .
C37 C41 H41B 109.5 . .
H41A C41 H41B 109.5 . .
C37 C41 H41C 109.5 . .
H41A C41 H41C 109.5 . .
H41B C41 H41C 109.5 . .
C39 C42 H42A 109.5 . .
C39 C42 H42B 109.5 . .
H42A C42 H42B 109.5 . .
C39 C42 H42C 109.5 . .
H42A C42 H42C 109.5 . .
H42B C42 H42C 109.5 . .
O1 C43 C44 105.0(3) . .
O1 C43 H43A 110.7 . .
C44 C43 H43A 110.7 . .
O1 C43 H43B 110.7 . .
C44 C43 H43B 110.7 . .
H43A C43 H43B 108.8 . .
C45 C44 C43 105.2(4) . .
C45 C44 H44A 110.7 . .
C43 C44 H44A 110.7 . .
C45 C44 H44B 110.7 . .
C43 C44 H44B 110.7 . .
H44A C44 H44B 108.8 . .
C44 C45 C46 107.3(3) . .
C44 C45 H45A 110.2 . .
C46 C45 H45A 110.2 . .
C44 C45 H45B 110.2 . .
C46 C45 H45B 110.2 . .
H45A C45 H45B 108.5 . .
O1 C46 C45 104.6(3) . .
O1 C46 H46A 110.8 . .
C45 C46 H46A 110.8 . .
O1 C46 H46B 110.8 . .
C45 C46 H46B 110.8 . .
H46A C46 H46B 108.9 . .
O2 C47 C50 127.2(7) . .
O2 C47 C48 52.0(13) . .
C50 C47 C48 83.2(5) . .
O2 C47 H47A 105.6 . .
C50 C47 H47A 105.5 . .
C48 C47 H47A 96.0 . .
O2 C47 H47B 105.5 . .
C50 C47 H47B 105.5 . .
C48 C47 H47B 152.7 . .
H47A C47 H47B 106.1 . .
C49 C48 O2 125.1(13) . .
C49 C48 C47 86.0(6) . .
O2 C48 C47 41.3(9) . .
C49 C48 H48A 106.1 . .
O2 C48 H48A 106.1 . .
C47 C48 H48A 110.0 . .
C49 C48 H48B 106.0 . .
O2 C48 H48B 106.0 . .
C47 C48 H48B 136.7 . .
H48A C48 H48B 106.3 . .
C48 C49 C50 94.6(8) . .
C48 C49 H49A 112.8 . .
C50 C49 H49A 112.8 . .
C48 C49 H49B 112.8 . .
C50 C49 H49B 112.8 . .
H49A C49 H49B 110.3 . .
C47 C50 C49 93.6(5) . .
C47 C50 H50A 113.0 . .
C49 C50 H50A 113.0 . .
C47 C50 H50B 113.0 . .
C49 C50 H50B 113.0 . .
H50A C50 H50B 110.4 . .

loop_
_geom_bond_atom_site_label_1
_geom_bond_atom_site_label_2
_geom_bond_distance
_geom_bond_site_symmetry_2
Mn1 N2 2.098(2) .
Mn1 N4 2.114(2) .
Mn1 N3 2.122(2) .
Mn1 O1 2.234(2) .
Mn1 N1 2.345(2) .
K1 C16 3.038(3) .
K1 C6 3.126(3) 2_645
K1 C15 3.198(3) .
K1 C32 3.218(3) .
K1 N4 3.223(2) 2_645
K1 C27 3.244(3) .
K1 C40 3.280(3) 2_645
K1 C5 3.295(3) 2_645
K1 C28 3.300(3) .
K1 C1 3.310(3) 2_645
K1 C17 3.323(3) .
K1 C31 3.327(3) .
N1 C1 1.447(3) .
N1 C7 1.452(3) .
N1 C13 1.454(3) .
N2 C2 1.371(4) .
N2 C19 1.412(4) .
N3 C27 1.372(4) .
N3 C8 1.399(4) .
N4 C14 1.385(4) .
N4 C35 1.409(4) .
N4 K1 3.223(2) 2_655
O1 C43 1.449(4) .
O1 C46 1.453(4) .
O2 C47 1.28(2) .
O2 C48 1.54(3) .
C1 C6 1.386(4) .
C1 C2 1.431(4) .
C1 K1 3.310(3) 2_655
C2 C3 1.415(4) .
C3 C4 1.379(4) .
C3 H3 0.9300 .
C4 C5 1.381(4) .
C4 H4 0.9300 .
C5 C6 1.401(4) .
C5 K1 3.295(3) 2_655
C5 H5 0.9300 .
C6 K1 3.126(3) 2_655
C6 H6 0.9300 .
C7 C12 1.393(4) .
C7 C8 1.411(4) .
C8 C9 1.399(4) .
C9 C10 1.389(4) .
C9 H9 0.9300 .
C10 C11 1.385(4) .
C10 H10 0.9300 .
C11 C12 1.392(4) .
C11 H11 0.9300 .
C12 H12 0.9300 .
C13 C18 1.385(4) .
C13 C14 1.417(4) .
C14 C15 1.419(4) .
C14 K1 3.460(3) 2_655
C15 C16 1.389(4) .
C15 H15 0.9300 .
C16 C17 1.383(4) .
C16 H16 0.9300 .
C17 C18 1.396(4) .
C17 H17 0.9300 .
C18 H18 0.9300 .
C19 C20 1.388(4) .
C19 C24 1.407(4) .
C20 C21 1.403(5) .
C20 H20 0.9300 .
C21 C22 1.386(6) .
C21 C25 1.496(6) .
C22 C23 1.376(6) .
C22 H22 0.9300 .
C23 C24 1.391(5) .
C23 C26 1.496(6) .
C24 H24 0.9300 .
C25 H25A 0.9600 .
C25 H25B 0.9600 .
C25 H25C 0.9600 .
C26 H26A 0.9600 .
C26 H26B 0.9600 .
C26 H26C 0.9600 .
C27 C28 1.415(4) .
C27 C32 1.417(4) .
C28 C29 1.385(4) .
C28 H28 0.9300 .
C29 C30 1.394(4) .
C29 C33 1.513(5) .
C30 C31 1.394(4) .
C30 H30 0.9300 .
C31 C32 1.393(4) .
C31 C34 1.511(4) .
C32 H32 0.9300 .
C33 H33A 0.9600 .
C33 H33B 0.9600 .
C33 H33C 0.9600 .
C34 H34A 0.9600 .
C34 H34B 0.9600 .
C34 H34C 0.9600 .
C35 C36 1.397(4) .
C35 C40 1.403(4) .
C35 K1 3.463(3) 2_655
C36 C37 1.397(4) .
C36 H36 0.9300 .
C37 C38 1.379(5) .
C37 C41 1.500(5) .
C38 C39 1.399(5) .
C38 H38 0.9300 .
C39 C40 1.389(4) .
C39 C42 1.503(4) .
C40 K1 3.280(3) 2_655
C40 H40 0.9300 .
C41 H41A 0.9600 .
C41 H41B 0.9600 .
C41 H41C 0.9600 .
C42 H42A 0.9600 .
C42 H42B 0.9600 .
C42 H42C 0.9600 .
C43 C44 1.508(5) .
C43 H43A 0.9700 .
C43 H43B 0.9700 .
C44 C45 1.403(6) .
C44 H44A 0.9700 .
C44 H44B 0.9700 .
C45 C46 1.500(6) .
C45 H45A 0.9700 .
C45 H45B 0.9700 .
C46 H46A 0.9700 .
C46 H46B 0.9700 .
C47 C50 1.5295(3) .
C47 C48 1.945(17) .
C47 H47A 0.9700 .
C47 H47B 0.9700 .
C48 C49 1.466(18) .
C48 H48A 0.9700 .
C48 H48B 0.9700 .
C49 C50 1.693(13) .
C49 H49A 0.9700 .
C49 H49B 0.9700 .
C50 H50A 0.9700 .
C50 H50B 0.9700 .

loop_
_geom_torsion_atom_site_label_1
_geom_torsion_atom_site_label_2
_geom_torsion_atom_site_label_3
_geom_torsion_atom_site_label_4
_geom_torsion
_geom_torsion_site_symmetry_1
_geom_torsion_site_symmetry_4
N2 Mn1 N1 C1 -28.20(15) . .
N4 Mn1 N1 C1 88.42(16) . .
N3 Mn1 N1 C1 -159.02(17) . .
O1 Mn1 N1 C1 -106.4(2) . .
N2 Mn1 N1 C7 91.18(16) . .
N4 Mn1 N1 C7 -152.20(16) . .
N3 Mn1 N1 C7 -39.63(15) . .
O1 Mn1 N1 C7 13.0(3) . .
N2 Mn1 N1 C13 -149.17(17) . .
N4 Mn1 N1 C13 -32.56(15) . .
N3 Mn1 N1 C13 80.01(16) . .
O1 Mn1 N1 C13 132.60(19) . .
N4 Mn1 N2 C2 -42.5(2) . .
N3 Mn1 N2 C2 85.4(2) . .
O1 Mn1 N2 C2 -178.82(18) . .
N1 Mn1 N2 C2 25.97(18) . .
N4 Mn1 N2 C19 130.6(2) . .
N3 Mn1 N2 C19 -101.6(2) . .
O1 Mn1 N2 C19 -5.8(2) . .
N1 Mn1 N2 C19 -161.0(2) . .
N2 Mn1 N3 C27 161.9(2) . .
N4 Mn1 N3 C27 -68.3(2) . .
O1 Mn1 N3 C27 62.1(2) . .
N1 Mn1 N3 C27 -137.6(2) . .
N2 Mn1 N3 C8 -19.1(2) . .
N4 Mn1 N3 C8 110.68(18) . .
O1 Mn1 N3 C8 -118.88(18) . .
N1 Mn1 N3 C8 41.42(17) . .
N2 Mn1 N4 C14 101.38(19) . .
N3 Mn1 N4 C14 -34.6(2) . .
O1 Mn1 N4 C14 -139.05(17) . .
N1 Mn1 N4 C14 33.00(18) . .
N2 Mn1 N4 C35 -100.3(2) . .
N3 Mn1 N4 C35 123.7(2) . .
O1 Mn1 N4 C35 19.2(2) . .
N1 Mn1 N4 C35 -168.7(2) . .
N2 Mn1 N4 K1 4.00(12) . 2_655
N3 Mn1 N4 K1 -131.98(9) . 2_655
O1 Mn1 N4 K1 123.56(10) . 2_655
N1 Mn1 N4 K1 -64.38(9) . 2_655
N2 Mn1 O1 C43 103.2(3) . .
N4 Mn1 O1 C43 -21.8(3) . .
N3 Mn1 O1 C43 -133.8(3) . .
N1 Mn1 O1 C43 176.6(3) . .
N2 Mn1 O1 C46 -69.8(2) . .
N4 Mn1 O1 C46 165.19(19) . .
N3 Mn1 O1 C46 53.2(2) . .
N1 Mn1 O1 C46 3.6(3) . .
C7 N1 C1 C6 99.9(3) . .
C13 N1 C1 C6 -41.3(4) . .
Mn1 N1 C1 C6 -151.6(2) . .
C7 N1 C1 C2 -80.2(3) . .
C13 N1 C1 C2 138.6(2) . .
Mn1 N1 C1 C2 28.3(2) . .
C7 N1 C1 K1 178.56(17) . 2_655
C13 N1 C1 K1 37.4(3) . 2_655
Mn1 N1 C1 K1 -72.95(14) . 2_655
C19 N2 C2 C3 -17.5(4) . .
Mn1 N2 C2 C3 156.1(2) . .
C19 N2 C2 C1 167.3(2) . .
Mn1 N2 C2 C1 -19.1(3) . .
C6 C1 C2 N2 170.5(3) . .
N1 C1 C2 N2 -9.4(4) . .
K1 C1 C2 N2 103.4(2) 2_655 .
C6 C1 C2 C3 -5.2(4) . .
N1 C1 C2 C3 174.9(2) . .
K1 C1 C2 C3 -72.2(2) 2_655 .
N2 C2 C3 C4 -170.8(3) . .
C1 C2 C3 C4 4.5(4) . .
C2 C3 C4 C5 -1.0(4) . .
C3 C4 C5 C6 -2.2(4) . .
C3 C4 C5 K1 67.3(3) . 2_655
C2 C1 C6 C5 2.3(4) . .
N1 C1 C6 C5 -177.8(2) . .
K1 C1 C6 C5 80.4(3) 2_655 .
C2 C1 C6 K1 -78.1(2) . 2_655
N1 C1 C6 K1 101.8(2) . 2_655
C4 C5 C6 C1 1.5(4) . .
K1 C5 C6 C1 -80.9(3) 2_655 .
C4 C5 C6 K1 82.4(3) . 2_655
C1 N1 C7 C12 -33.3(4) . .
C13 N1 C7 C12 107.9(3) . .
Mn1 N1 C7 C12 -143.9(2) . .
C1 N1 C7 C8 144.5(2) . .
C13 N1 C7 C8 -74.2(3) . .
Mn1 N1 C7 C8 34.0(2) . .
C27 N3 C8 C9 -43.7(4) . .
Mn1 N3 C8 C9 137.2(2) . .
C27 N3 C8 C7 142.1(3) . .
Mn1 N3 C8 C7 -37.0(3) . .
C12 C7 C8 C9 1.3(4) . .
N1 C7 C8 C9 -176.5(2) . .
C12 C7 C8 N3 176.1(3) . .
N1 C7 C8 N3 -1.7(3) . .
N3 C8 C9 C10 -176.4(3) . .
C7 C8 C9 C10 -2.2(4) . .
C8 C9 C10 C11 1.4(4) . .
C9 C10 C11 C12 0.4(4) . .
C10 C11 C12 C7 -1.3(4) . .
C8 C7 C12 C11 0.4(4) . .
N1 C7 C12 C11 178.1(2) . .
C1 N1 C13 C18 100.0(3) . .
C7 N1 C13 C18 -40.8(4) . .
Mn1 N1 C13 C18 -148.4(2) . .
C1 N1 C13 C14 -82.1(3) . .
C7 N1 C13 C14 137.0(3) . .
Mn1 N1 C13 C14 29.5(3) . .
C35 N4 C14 C13 173.3(2) . .
Mn1 N4 C14 C13 -28.1(3) . .
K1 N4 C14 C13 87.5(2) 2_655 .
C35 N4 C14 C15 -11.9(4) . .
Mn1 N4 C14 C15 146.6(2) . .
K1 N4 C14 C15 -97.8(3) 2_655 .
C35 N4 C14 K1 85.8(2) . 2_655
Mn1 N4 C14 K1 -115.60(13) . 2_655
C18 C13 C14 N4 173.5(3) . .
N1 C13 C14 N4 -4.3(4) . .
C18 C13 C14 C15 -1.7(4) . .
N1 C13 C14 C15 -179.6(2) . .
C18 C13 C14 K1 -116.6(2) . 2_655
N1 C13 C14 K1 65.5(2) . 2_655
N4 C14 C15 C16 -174.9(3) . .
C13 C14 C15 C16 -0.1(4) . .
K1 C14 C15 C16 108.7(3) 2_655 .
N4 C14 C15 K1 -102.8(3) . .
C13 C14 C15 K1 72.0(2) . .
K1 C14 C15 K1 -179.20(8) 2_655 .
C6 K1 C15 C16 -99.28(18) 2_645 .
C32 K1 C15 C16 118.26(18) . .
N4 K1 C15 C16 -14.26(19) 2_645 .
C27 K1 C15 C16 131.20(18) . .
C40 K1 C15 C16 34.64(19) 2_645 .
C5 K1 C15 C16 -116.29(18) 2_645 .
C28 K1 C15 C16 156.16(18) . .
C1 K1 C15 C16 -75.00(18) 2_645 .
C17 K1 C15 C16 31.09(17) . .
C31 K1 C15 C16 132.20(18) . .
C16 K1 C15 C14 -121.0(3) . .
C6 K1 C15 C14 139.76(18) 2_645 .
C32 K1 C15 C14 -2.7(2) . .
N4 K1 C15 C14 -135.22(17) 2_645 .
C27 K1 C15 C14 10.24(19) . .
C40 K1 C15 C14 -86.32(19) 2_645 .
C5 K1 C15 C14 122.75(19) 2_645 .
C28 K1 C15 C14 35.20(19) . .
C1 K1 C15 C14 164.04(18) 2_645 .
C17 K1 C15 C14 -89.9(2) . .
C31 K1 C15 C14 11.2(2) . .
C14 C15 C16 C17 1.8(5) . .
K1 C15 C16 C17 -85.4(3) . .
C14 C15 C16 K1 87.2(3) . .
C6 K1 C16 C17 -150.89(17) 2_645 .
C15 K1 C16 C17 121.5(3) . .
C32 K1 C16 C17 45.9(2) . .
N4 K1 C16 C17 -71.67(18) 2_645 .
C27 K1 C16 C17 68.74(19) . .
C40 K1 C16 C17 -26.45(18) 2_645 .
C5 K1 C16 C17 -174.47(18) 2_645 .
C28 K1 C16 C17 94.98(19) . .
C1 K1 C16 C17 -131.85(18) 2_645 .
C31 K1 C16 C17 42.7(3) . .
C6 K1 C16 C15 87.63(18) 2_645 .
C32 K1 C16 C15 -75.58(19) . .
N4 K1 C16 C15 166.85(17) 2_645 .
C27 K1 C16 C15 -52.73(18) . .
C40 K1 C16 C15 -147.92(17) 2_645 .
C5 K1 C16 C15 64.05(18) 2_645 .
C28 K1 C16 C15 -26.5(2) . .
C1 K1 C16 C15 106.68(17) 2_645 .
C17 K1 C16 C15 -121.5(3) . .
C31 K1 C16 C15 -78.8(2) . .
C15 C16 C17 C18 -1.8(4) . .
K1 C16 C17 C18 -84.0(3) . .
C15 C16 C17 K1 82.2(3) . .
C6 K1 C17 C16 35.9(2) 2_645 .
C15 K1 C17 C16 -32.40(17) . .
C32 K1 C17 C16 -141.97(18) . .
N4 K1 C17 C16 105.88(18) 2_645 .
C27 K1 C17 C16 -117.00(18) . .
C40 K1 C17 C16 151.2(2) 2_645 .
C5 K1 C17 C16 6.4(2) 2_645 .
C28 K1 C17 C16 -96.63(18) . .
C1 K1 C17 C16 50.94(19) 2_645 .
C31 K1 C17 C16 -153.45(17) . .
C16 K1 C17 C18 118.5(3) . .
C6 K1 C17 C18 154.31(17) 2_645 .
C15 K1 C17 C18 86.06(19) . .
C32 K1 C17 C18 -23.52(19) . .
N4 K1 C17 C18 -135.67(18) 2_645 .
C27 K1 C17 C18 1.46(19) . .
C40 K1 C17 C18 -90.35(18) 2_645 .
C5 K1 C17 C18 124.87(18) 2_645 .
C28 K1 C17 C18 21.8(2) . .
C1 K1 C17 C18 169.39(17) 2_645 .
C31 K1 C17 C18 -35.0(2) . .
C14 C13 C18 C17 1.8(4) . .
N1 C13 C18 C17 179.6(3) . .
C16 C17 C18 C13 0.0(4) . .
K1 C17 C18 C13 -66.1(3) . .
C2 N2 C19 C20 125.2(3) . .
Mn1 N2 C19 C20 -47.6(3) . .
C2 N2 C19 C24 -59.1(4) . .
Mn1 N2 C19 C24 128.1(3) . .
C24 C19 C20 C21 -1.0(4) . .
N2 C19 C20 C21 174.8(3) . .
C19 C20 C21 C22 0.7(5) . .
C19 C20 C21 C25 178.0(3) . .
C20 C21 C22 C23 -0.2(5) . .
C25 C21 C22 C23 -177.5(3) . .
C21 C22 C23 C24 0.0(5) . .
C21 C22 C23 C26 -178.9(3) . .
C22 C23 C24 C19 -0.3(5) . .
C26 C23 C24 C19 178.6(3) . .
C20 C19 C24 C23 0.8(4) . .
N2 C19 C24 C23 -175.0(3) . .
C8 N3 C27 C28 177.1(2) . .
Mn1 N3 C27 C28 -4.0(4) . .
C8 N3 C27 C32 -6.4(4) . .
Mn1 N3 C27 C32 172.5(2) . .
C8 N3 C27 K1 -94.0(2) . .
Mn1 N3 C27 K1 84.9(2) . .
C16 K1 C27 N3 -7.7(2) . .
C6 K1 C27 N3 -137.38(17) 2_645 .
C15 K1 C27 N3 -27.83(19) . .
C32 K1 C27 N3 123.8(3) . .
N4 K1 C27 N3 101.15(19) 2_645 .
C40 K1 C27 N3 83.47(19) 2_645 .
C5 K1 C27 N3 -113.76(19) 2_645 .
C28 K1 C27 N3 -116.1(3) . .
C1 K1 C27 N3 -139.38(18) 2_645 .
C17 K1 C27 N3 15.41(19) . .
C31 K1 C27 N3 153.2(2) . .
C16 K1 C27 C28 108.37(17) . .
C6 K1 C27 C28 -21.3(2) 2_645 .
C15 K1 C27 C28 88.25(17) . .
C32 K1 C27 C28 -120.1(3) . .
N4 K1 C27 C28 -142.77(16) 2_645 .
C40 K1 C27 C28 -160.46(17) 2_645 .
C5 K1 C27 C28 2.31(19) 2_645 .
C1 K1 C27 C28 -23.3(2) 2_645 .
C17 K1 C27 C28 131.49(17) . .
C31 K1 C27 C28 -90.77(19) . .
C16 K1 C27 C32 -131.53(17) . .
C6 K1 C27 C32 98.79(18) 2_645 .
C15 K1 C27 C32 -151.65(18) . .
N4 K1 C27 C32 -22.7(2) 2_645 .
C40 K1 C27 C32 -40.36(18) 2_645 .
C5 K1 C27 C32 122.41(17) 2_645 .
C28 K1 C27 C32 120.1(3) . .
C1 K1 C27 C32 96.8(2) 2_645 .
C17 K1 C27 C32 -108.41(17) . .
C31 K1 C27 C32 29.33(16) . .
N3 C27 C28 C29 177.8(3) . .
C32 C27 C28 C29 0.9(4) . .
K1 C27 C28 C29 70.1(3) . .
N3 C27 C28 K1 107.7(2) . .
C32 C27 C28 K1 -69.1(2) . .
C16 K1 C28 C29 151.30(17) . .
C6 K1 C28 C29 35.68(19) 2_645 .
C15 K1 C28 C29 140.19(18) . .
C32 K1 C28 C29 -94.3(2) . .
N4 K1 C28 C29 -60.1(2) 2_645 .
C27 K1 C28 C29 -127.0(3) . .
C40 K1 C28 C29 -104.74(18) 2_645 .
C5 K1 C28 C29 55.13(18) 2_645 .
C1 K1 C28 C29 39.3(2) 2_645 .
C17 K1 C28 C29 178.46(17) . .
C31 K1 C28 C29 -61.27(18) . .
C16 K1 C28 C27 -81.69(18) . .
C6 K1 C28 C27 162.69(16) 2_645 .
C15 K1 C28 C27 -92.80(17) . .
C32 K1 C28 C27 32.73(15) . .
N4 K1 C28 C27 66.9(2) 2_645 .
C40 K1 C28 C27 22.27(19) 2_645 .
C5 K1 C28 C27 -177.86(17) 2_645 .
C1 K1 C28 C27 166.30(15) 2_645 .
C17 K1 C28 C27 -54.54(18) . .
C31 K1 C28 C27 65.74(17) . .
C27 C28 C29 C30 -0.8(4) . .
K1 C28 C29 C30 65.9(3) . .
C27 C28 C29 C33 175.3(3) . .
K1 C28 C29 C33 -117.9(3) . .
C27 C28 C29 K1 -66.7(3) . .
C16 K1 C29 C28 -38.1(2) . .
C6 K1 C29 C28 -145.27(18) 2_645 .
C15 K1 C29 C28 -42.87(19) . .
C32 K1 C29 C28 63.45(17) . .
N4 K1 C29 C28 145.77(16) 2_645 .
C27 K1 C29 C28 29.38(16) . .
C40 K1 C29 C28 89.18(19) 2_645 .
C5 K1 C29 C28 -121.71(18) 2_645 .
C1 K1 C29 C28 -148.29(17) 2_645 .
C17 K1 C29 C28 -2.1(2) . .
C31 K1 C29 C28 96.2(2) . .
C16 K1 C29 C30 -163.64(16) . .
C6 K1 C29 C30 89.16(17) 2_645 .
C15 K1 C29 C30 -168.45(16) . .
C32 K1 C29 C30 -62.13(17) . .
N4 K1 C29 C30 20.2(2) 2_645 .
C27 K1 C29 C30 -96.20(19) . .
C40 K1 C29 C30 -36.40(19) 2_645 .
C5 K1 C29 C30 112.71(18) 2_645 .
C28 K1 C29 C30 -125.6(3) . .
C1 K1 C29 C30 86.14(17) 2_645 .
C17 K1 C29 C30 -127.69(17) . .
C31 K1 C29 C30 -29.41(16) . .
C16 K1 C29 C33 76.6(3) . .
C6 K1 C29 C33 -30.6(2) 2_645 .
C15 K1 C29 C33 71.8(2) . .
C32 K1 C29 C33 178.1(3) . .
N4 K1 C29 C33 -99.5(3) 2_645 .
C27 K1 C29 C33 144.1(3) . .
C40 K1 C29 C33 -156.1(2) 2_645 .
C5 K1 C29 C33 -7.0(2) 2_645 .
C28 K1 C29 C33 114.7(3) . .
C1 K1 C29 C33 -33.6(3) 2_645 .
C17 K1 C29 C33 112.6(2) . .
C31 K1 C29 C33 -149.1(3) . .
C28 C29 C30 C31 1.5(4) . .
C33 C29 C30 C31 -174.5(3) . .
K1 C29 C30 C31 65.5(3) . .
C28 C29 C30 K1 -63.9(3) . .
C33 C29 C30 K1 120.0(3) . .
C16 K1 C30 C31 -95.0(3) . .
C6 K1 C30 C31 145.89(18) 2_645 .
C15 K1 C30 C31 -110.79(18) . .
C32 K1 C30 C31 -30.05(16) . .
N4 K1 C30 C31 69.27(18) 2_645 .
C27 K1 C30 C31 -63.52(17) . .
C40 K1 C30 C31 23.25(18) 2_645 .
C5 K1 C30 C31 171.05(18) 2_645 .
C28 K1 C30 C31 -96.31(19) . .
C1 K1 C30 C31 133.12(17) 2_645 .
C17 K1 C30 C31 -43.2(2) . .
C16 K1 C30 C29 30.7(3) . .
C6 K1 C30 C29 -88.40(17) 2_645 .
C15 K1 C30 C29 14.9(2) . .
C32 K1 C30 C29 95.65(19) . .
N4 K1 C30 C29 -165.02(16) 2_645 .
C27 K1 C30 C29 62.19(17) . .
C40 K1 C30 C29 148.96(17) 2_645 .
C5 K1 C30 C29 -63.25(17) 2_645 .
C28 K1 C30 C29 29.40(16) . .
C1 K1 C30 C29 -101.17(17) 2_645 .
C17 K1 C30 C29 82.5(2) . .
C31 K1 C30 C29 125.7(3) . .
C29 C30 C31 C32 -2.4(4) . .
K1 C30 C31 C32 64.6(2) . .
C29 C30 C31 C34 174.6(3) . .
K1 C30 C31 C34 -118.4(3) . .
C29 C30 C31 K1 -67.0(3) . .
C16 K1 C31 C32 6.4(3) . .
C6 K1 C31 C32 -160.17(18) 2_645 .
C15 K1 C31 C32 -31.8(2) . .
N4 K1 C31 C32 116.48(18) 2_645 .
C27 K1 C31 C32 -30.35(17) . .
C40 K1 C31 C32 78.05(18) 2_645 .
C5 K1 C31 C32 -134.44(18) 2_645 .
C28 K1 C31 C32 -64.05(18) . .
C1 K1 C31 C32 -179.97(17) 2_645 .
C17 K1 C31 C32 27.5(2) . .
C16 K1 C31 C30 131.46(19) . .
C6 K1 C31 C30 -35.12(19) 2_645 .
C15 K1 C31 C30 93.27(19) . .
C32 K1 C31 C30 125.1(3) . .
N4 K1 C31 C30 -118.46(17) 2_645 .
C27 K1 C31 C30 94.7(2) . .
C40 K1 C31 C30 -156.90(18) 2_645 .
C5 K1 C31 C30 -9.39(19) 2_645 .
C28 K1 C31 C30 61.00(18) . .
C1 K1 C31 C30 -54.91(19) 2_645 .
C17 K1 C31 C30 152.52(16) . .
C16 K1 C31 C34 -108.7(2) . .
C6 K1 C31 C34 84.7(2) 2_645 .
C15 K1 C31 C34 -146.9(2) . .
C32 K1 C31 C34 -115.1(3) . .
N4 K1 C31 C34 1.4(2) 2_645 .
C27 K1 C31 C34 -145.5(3) . .
C40 K1 C31 C34 -37.1(2) 2_645 .
C5 K1 C31 C34 110.5(2) 2_645 .
C28 K1 C31 C34 -179.2(3) . .
C1 K1 C31 C34 64.9(2) 2_645 .
C17 K1 C31 C34 -87.6(2) . .
C30 C31 C32 C27 2.6(4) . .
C34 C31 C32 C27 -174.5(3) . .
K1 C31 C32 C27 71.0(2) . .
C30 C31 C32 K1 -68.4(3) . .
C34 C31 C32 K1 114.5(3) . .
N3 C27 C32 C31 -178.4(3) . .
C28 C27 C32 C31 -1.8(4) . .
K1 C27 C32 C31 -73.0(3) . .
N3 C27 C32 K1 -105.4(3) . .
C28 C27 C32 K1 71.2(2) . .
C16 K1 C32 C31 -175.99(17) . .
C6 K1 C32 C31 24.3(2) 2_645 .
C15 K1 C32 C31 156.55(18) . .
N4 K1 C32 C31 -71.44(19) 2_645 .
C27 K1 C32 C31 125.0(3) . .
C40 K1 C32 C31 -96.67(19) 2_645 .
C5 K1 C32 C31 54.9(2) 2_645 .
C28 K1 C32 C31 92.8(2) . .
C1 K1 C32 C31 0.0(3) 2_645 .
C17 K1 C32 C31 -157.88(18) . .
C16 K1 C32 C27 59.0(2) . .
C6 K1 C32 C27 -100.75(18) 2_645 .
C15 K1 C32 C27 31.53(19) . .
N4 K1 C32 C27 163.54(16) 2_645 .
C40 K1 C32 C27 138.30(18) 2_645 .
C5 K1 C32 C27 -70.08(19) 2_645 .
C28 K1 C32 C27 -32.22(16) . .
C1 K1 C32 C27 -124.98(18) 2_645 .
C17 K1 C32 C27 77.09(18) . .
C31 K1 C32 C27 -125.0(3) . .
C14 N4 C35 C36 143.7(3) . .
Mn1 N4 C35 C36 -12.1(3) . .
K1 N4 C35 C36 -130.3(2) 2_655 .
C14 N4 C35 C40 -42.0(4) . .
Mn1 N4 C35 C40 162.2(2) . .
K1 N4 C35 C40 44.0(3) 2_655 .
C14 N4 C35 K1 -86.0(2) . 2_655
Mn1 N4 C35 K1 118.21(17) . 2_655
C40 C35 C36 C37 -1.6(4) . .
N4 C35 C36 C37 173.2(3) . .
K1 C35 C36 C37 87.1(3) 2_655 .
C35 C36 C37 C38 0.9(4) . .
C35 C36 C37 C41 -179.9(3) . .
C36 C37 C38 C39 -0.6(4) . .
C41 C37 C38 C39 -179.8(3) . .
C37 C38 C39 C40 1.1(5) . .
C37 C38 C39 C42 -178.6(3) . .
C38 C39 C40 C35 -1.9(5) . .
C42 C39 C40 C35 177.8(3) . .
C38 C39 C40 K1 -110.7(3) . 2_655
C42 C39 C40 K1 69.0(4) . 2_655
C36 C35 C40 C39 2.2(4) . .
N4 C35 C40 C39 -172.2(3) . .
K1 C35 C40 C39 -129.0(3) 2_655 .
C36 C35 C40 K1 131.2(2) . 2_655
N4 C35 C40 K1 -43.2(3) . 2_655
C46 O1 C43 C44 11.9(4) . .
Mn1 O1 C43 C44 -161.3(3) . .
O1 C43 C44 C45 -26.0(5) . .
C43 C44 C45 C46 29.9(6) . .
C43 O1 C46 C45 5.6(4) . .
Mn1 O1 C46 C45 -179.6(2) . .
C44 C45 C46 O1 -22.5(5) . .
C48 O2 C47 C50 38.6(19) . .
C47 O2 C48 C49 -22(2) . .
O2 C47 C48 C49 162.5(16) . .
C50 C47 C48 C49 12.5(7) . .
C50 C47 C48 O2 -150.0(13) . .
O2 C48 C49 C50 2.8(17) . .
C47 C48 C49 C50 -11.2(6) . .
O2 C47 C50 C49 -40.5(18) . .
C48 C47 C50 C49 -10.8(5) . .
C48 C49 C50 C47 14.3(8) . .
